data_4325395
loop_
_publ_author_name
'Pascal Link'
'Pieter Glatzel'
'Kristina Kvashnina'
'Ronald I. Smith'
'Uwe Ruschewitz'

_publ_contact_author_address
;
Department of Chemistry, University of Cologne, Greinstra\&se 6, 
D-50939 Cologne, Germany
;
_publ_contact_author_email uwe.ruschewitz@uni-koeln.de
_publ_contact_author_name 'Uwe Ruschewitz'
_publ_section_title
;
 Yb Valence States in ybC2: A HERFD-XANES Spectroscopic Investigation
;
_journal_name_full 'Inorganic Chemistry'
_journal_page_first 5587
_journal_page_last 5595
_journal_paper_doi 10.1021/ic200247z
_journal_volume 50
_journal_year 2011
_chemical_formula_moiety ybC2
_chemical_formula_sum 'C2 yb'
_chemical_formula_weight 197.06
_chemical_name_common 'Ytterbium Dicarbide'
_chemical_name_systematic
; 
Ytterbium(II)- carbide
;
_space_group_IT_number 139
_symmetry_cell_setting tetragonal
_symmetry_space_group_name_Hall '-I 4 2'
_symmetry_space_group_name_H-M 'I 4/m m m'
_audit_author_name 'YbC2 RT'
_audit_creation_date 2011-01-24T08:52
_audit_creation_method 'from EXP file using GSAS2CIF'
_audit_update_record ' 2011-01-24T08:52  Initial CIF as created by GSAS2CIF'
_cell_angle_alpha 90.0
_cell_angle_beta 90.0
_cell_angle_gamma 90.0
_cell_formula_units_Z 2
_cell_length_a 3.635306(24)
_cell_length_b 3.635306
_cell_length_c 6.11257(7)
_cell_measurement_temperature 298.15
_cell_volume 80.7804(11)
_computing_structure_refinement GSAS
_diffrn_ambient_temperature 295
_diffrn_measurement_device_type 'Polaris beamline'
_diffrn_radiation_probe neutron
_diffrn_source 'neutron spallation source'
_exptl_absorpt_process_details
;   GSAS Absorption/surface roughness correction: function number 0
 no correction is applied.
;
_pd_block_id 2011-01-24T08:52|YBC2_RT_phase1|YbC2_RT||
_pd_calc_method 'Rietveld Refinement'
_pd_char_particle_morphology Powder
_pd_instr_location
; 
POLARIS time-of-flight powder diffractometer, ISIS Facility, 
Rutherford Appleton Laboratory, Chilton, Didcot, Oxfordshire, OX11 0QX, UK
;
_pd_meas_2theta_fixed 145.00
_pd_phase_name I4/mmm
_pd_prep_temperature 1323
_pd_proc_info_datetime 2011-01-24T08:52:15
_pd_proc_ls_background_function
;   GSAS Background function number 4 with  7 terms.
 Power series in Q**2n/n!
      1:   0.142848     2:   1.419710E-02 3:  -1.119250E-03 4:   8.825850E-05
      5:  -4.912070E-06 6:   1.679080E-07 7:  -2.659310E-09
;
_pd_proc_ls_prof_R_factor 0.0668
_pd_proc_ls_prof_wR_factor 0.0394
_refine_ls_goodness_of_fit_all 2.08
_refine_ls_matrix_type full
_refine_ls_number_parameters 40
_refine_ls_number_restraints 0
_refine_ls_shift/su_max 0.08
_refine_ls_shift/su_mean 0.00
_reflns_d_resolution_high 0.606
_reflns_d_resolution_low 3.124
_reflns_limit_h_max 6
_reflns_limit_h_min 0
_reflns_limit_k_max 4
_reflns_limit_k_min 0
_reflns_limit_l_max 10
_reflns_limit_l_min 0
_reflns_number_total 75
_cod_data_source_file ic200247z_si_001.cif
_cod_data_source_block YBC2_RT_publ
_cod_original_cell_volume 80.7800(10)
_cod_database_code 4325395
_gsas_exptl_extinct_corr_t_min 0.60962
_gsas_exptl_extinct_corr_t_max 0.99993

loop_
_symmetry_equiv_pos_site_id
_symmetry_equiv_pos_as_xyz
1 +x,+y,+z
2 -y,+x,+z
3 -x,-y,+z
4 +y,-x,+z
5 -x,+y,+z
6 -y,-x,+z
7 +x,-y,+z
8 +y,+x,+z
-1 -x,-y,-z
-2 +y,-x,-z
-3 +x,+y,-z
-4 -y,+x,-z
-5 +x,-y,-z
-6 +y,+x,-z
-7 -x,+y,-z
-8 -y,-x,-z
101 +x+1/2,+y+1/2,+z+1/2
102 -y+1/2,+x+1/2,+z+1/2
103 -x+1/2,-y+1/2,+z+1/2
104 +y+1/2,-x+1/2,+z+1/2
105 -x+1/2,+y+1/2,+z+1/2
106 -y+1/2,-x+1/2,+z+1/2
107 +x+1/2,-y+1/2,+z+1/2
108 +y+1/2,+x+1/2,+z+1/2
-101 -x+1/2,-y+1/2,-z+1/2
-102 +y+1/2,-x+1/2,-z+1/2
-103 +x+1/2,+y+1/2,-z+1/2
-104 -y+1/2,+x+1/2,-z+1/2
-105 +x+1/2,-y+1/2,-z+1/2
-106 +y+1/2,+x+1/2,-z+1/2
-107 -x+1/2,+y+1/2,-z+1/2
-108 -y+1/2,-x+1/2,-z+1/2

loop_
_atom_site_type_symbol
_atom_site_label
_atom_site_fract_x
_atom_site_fract_y
_atom_site_fract_z
_atom_site_occupancy
_atom_site_thermal_displace_type
_atom_site_U_iso_or_equiv
_atom_site_symmetry_multiplicity
Yb YB1 0.0 0.0 0.0 1.0 Uiso 0.00430(9) 2
C C2 0.0 0.0 0.39522(4) 1.0 Uiso 0.00672(8) 4

loop_
_atom_type_symbol
_atom_type_scat_length_neutron
_atom_type_scat_source
_atom_type_number_in_cell
yb 1.2279 International_Tables_Vol_C 2
C 0.6648 International_Tables_Vol_C 4

loop_
_geom_angle_atom_site_label_1
_geom_angle_atom_site_label_2
_geom_angle_atom_site_label_3
_geom_angle
_geom_angle_site_symmetry_1
_geom_angle_site_symmetry_3
_geom_angle_publ_flag
yB1 YB1 YB1 90.0 1_455 1_545 n
yB1 YB1 YB1 90.0 1_455 1_565 n
yB1 YB1 YB1 180.0 1_455 1_655 n
yB1 YB1 C2 90.0 1_455 1_555 n
yB1 YB1 C2 90.0 1_455 -1_555 n
yB1 YB1 C2 46.6755(12) 1_455 101_444 n
yB1 YB1 C2 46.6755(12) 1_455 101_454 n
yB1 YB1 C2 133.3245(12) 1_455 101_544 n
yB1 YB1 C2 133.3245(12) 1_455 101_554 n
yB1 YB1 C2 46.6755(12) 1_455 -101_334 n
yB1 YB1 C2 46.6755(12) 1_455 -101_344 n
yB1 YB1 C2 133.3245(12) 1_455 -101_434 n
yB1 YB1 C2 133.3245(12) 1_455 -101_444 n
yB1 YB1 YB1 180.0 1_545 1_565 n
yB1 YB1 YB1 90.0 1_545 1_655 n
yB1 YB1 C2 90.0 1_545 1_555 n
yB1 YB1 C2 90.0 1_545 -1_555 n
yB1 YB1 C2 46.6755(12) 1_545 101_444 n
yB1 YB1 C2 133.3245(12) 1_545 101_454 n
yB1 YB1 C2 46.6755(12) 1_545 101_544 n
yB1 YB1 C2 133.3245(12) 1_545 101_554 n
yB1 YB1 C2 46.6755(12) 1_545 -101_334 n
yB1 YB1 C2 133.3245(12) 1_545 -101_344 n
yB1 YB1 C2 46.6755(12) 1_545 -101_434 n
yB1 YB1 C2 133.3245(12) 1_545 -101_444 n
yB1 YB1 YB1 90.0 1_565 1_655 n
yB1 YB1 C2 90.0 1_565 1_555 n
yB1 YB1 C2 90.0 1_565 -1_555 n
yB1 YB1 C2 133.3245(12) 1_565 101_444 n
yB1 YB1 C2 46.6755(12) 1_565 101_454 n
yB1 YB1 C2 133.3245(12) 1_565 101_544 n
yB1 YB1 C2 46.6755(12) 1_565 101_554 n
yB1 YB1 C2 133.3245(12) 1_565 -101_334 n
yB1 YB1 C2 46.6755(12) 1_565 -101_344 n
yB1 YB1 C2 133.3245(12) 1_565 -101_434 n
yB1 YB1 C2 46.6755(12) 1_565 -101_444 n
yB1 YB1 C2 90.0 1_655 1_555 n
yB1 YB1 C2 90.0 1_655 -1_555 n
yB1 YB1 C2 133.3245(12) 1_655 101_444 n
yB1 YB1 C2 133.3245(12) 1_655 101_454 n
yB1 YB1 C2 46.6755(12) 1_655 101_544 n
yB1 YB1 C2 46.6755(12) 1_655 101_554 n
yB1 YB1 C2 133.3245(12) 1_655 -101_334 n
yB1 YB1 C2 133.3245(12) 1_655 -101_344 n
yB1 YB1 C2 46.6755(12) 1_655 -101_434 n
yB1 YB1 C2 46.6755(12) 1_655 -101_444 n
C2 yB1 C2 180.0 1_555 -1_555 n
C2 yB1 C2 103.991(5) 1_555 101_444 n
C2 yB1 C2 103.991(5) 1_555 101_454 n
C2 yB1 C2 103.991(5) 1_555 101_544 n
C2 yB1 C2 103.991(5) 1_555 101_554 n
C2 yB1 C2 76.009(5) 1_555 -101_334 n
C2 yB1 C2 76.009(5) 1_555 -101_344 n
C2 yB1 C2 76.009(5) 1_555 -101_434 n
C2 yB1 C2 76.009(5) 1_555 -101_444 n
C2 yB1 C2 76.009(5) -1_555 101_444 n
C2 yB1 C2 76.009(5) -1_555 101_454 n
C2 yB1 C2 76.009(5) -1_555 101_544 n
C2 yB1 C2 76.009(5) -1_555 101_554 n
C2 yB1 C2 103.991(5) -1_555 -101_334 n
C2 yB1 C2 103.991(5) -1_555 -101_344 n
C2 yB1 C2 103.991(5) -1_555 -101_434 n
C2 yB1 C2 103.991(5) -1_555 -101_444 n
C2 yB1 C2 86.6489(24) 101_444 101_454 n
C2 yB1 C2 86.6489(24) 101_444 101_544 n
C2 yB1 C2 152.018(10) 101_444 101_554 n
C2 yB1 C2 27.982(10) 101_444 -101_334 n
C2 yB1 C2 93.3510(24) 101_444 -101_344 n
C2 yB1 C2 93.3510(24) 101_444 -101_434 n
C2 yB1 C2 179.9802 101_444 -101_444 n
C2 yB1 C2 152.018(10) 101_454 101_544 n
C2 yB1 C2 86.6489(24) 101_454 101_554 n
C2 yB1 C2 93.3510(24) 101_454 -101_334 n
C2 yB1 C2 27.982(10) 101_454 -101_344 n
C2 yB1 C2 179.972 101_454 -101_434 n
C2 yB1 C2 93.3510(24) 101_454 -101_444 n
C2 yB1 C2 86.6489(24) 101_544 101_554 n
C2 yB1 C2 93.3510(24) 101_544 -101_334 n
C2 yB1 C2 179.972 101_544 -101_344 n
C2 yB1 C2 27.982(10) 101_544 -101_434 n
C2 yB1 C2 93.3510(24) 101_544 -101_444 n
C2 yB1 C2 179.9802 101_554 -101_334 n
C2 yB1 C2 93.3510(24) 101_554 -101_344 n
C2 yB1 C2 93.3510(24) 101_554 -101_434 n
C2 yB1 C2 27.982(10) 101_554 -101_444 n
C2 yB1 C2 86.6489(24) -101_334 -101_344 n
C2 yB1 C2 86.6489(24) -101_334 -101_434 n
C2 yB1 C2 152.018(10) -101_334 -101_444 n
C2 yB1 C2 152.018(10) -101_344 -101_434 n
C2 yB1 C2 86.6489(24) -101_344 -101_444 n
C2 yB1 C2 86.6489(24) -101_434 -101_444 n
yB1 C2 YB1 103.991(5) 1_555 101_445 n
yB1 C2 YB1 103.991(5) 1_555 101_455 n
yB1 C2 YB1 103.991(5) 1_555 101_545 n
yB1 C2 YB1 103.991(5) 1_555 101_555 n
yB1 C2 C2 180.0 1_555 -1_556 n
yB1 C2 YB1 86.6489(24) 101_445 101_455 n
yB1 C2 YB1 86.6489(24) 101_445 101_545 n
yB1 C2 YB1 152.018(10) 101_445 101_555 n
yB1 C2 C2 76.009(5) 101_445 -1_556 n
yB1 C2 YB1 152.018(10) 101_455 101_545 n
yB1 C2 YB1 86.6489(24) 101_455 101_555 n
yB1 C2 C2 76.009(5) 101_455 -1_556 n
yB1 C2 YB1 86.6489(24) 101_545 101_555 n
yB1 C2 C2 76.009(5) 101_545 -1_556 n
yB1 C2 C2 76.009(5) 101_555 -1_556 n

loop_
_geom_bond_atom_site_label_1
_geom_bond_atom_site_label_2
_geom_bond_distance
_geom_bond_site_symmetry_2
_geom_bond_publ_flag
yB1 YB1 3.635310(20) 1_455 n
yB1 YB1 3.635310(20) 1_545 n
yB1 YB1 3.635310(20) 1_565 n
yB1 YB1 3.635310(20) 1_655 n
yB1 YB1 3.993570(30) 101_444 n
yB1 YB1 3.993570(30) 101_445 n
yB1 YB1 3.993570(30) 101_454 n
yB1 YB1 3.993570(30) 101_455 n
yB1 YB1 3.993570(30) 101_544 n
yB1 YB1 3.993570(30) 101_545 n
yB1 YB1 3.993570(30) 101_554 n
yB1 YB1 3.993570(30) 101_555 n
yB1 C2 2.41580(24) 1_555 n
yB1 C2 2.41580(24) -1_555 n
yB1 C2 2.64914(6) 101_444 n
yB1 C2 2.64914(6) 101_454 n
yB1 C2 2.64914(6) 101_544 n
yB1 C2 2.64914(6) 101_554 n
yB1 C2 2.64914(6) -101_334 n
yB1 C2 2.64914(6) -101_344 n
yB1 C2 2.64914(6) -101_434 n
yB1 C2 2.64914(6) -101_444 n
C2 yB1 2.41580(24) 1_555 n
C2 yB1 2.64914(6) 101_445 n
C2 yB1 2.64914(6) 101_455 n
C2 yB1 2.64914(6) 101_545 n
C2 yB1 2.64914(6) 101_555 n
C2 C2 1.2810(5) -1_556 n

loop_
_pd_block_diffractogram_id
2011-01-24T08:52|YBC2_RT_H_01|YbC2_RT|POLARIS
2011-01-24T08:52|YBC2_RT_H_02|YbC2_RT|POLARIS
2011-01-24T08:52|YBC2_RT_H_03|YbC2_RT|POLARIS

loop_
_pd_phase_block_id
2011-01-24T08:52|YBC2_RT_phase1|YbC2_RT||
